data_7013227
loop_
_publ_author_name
'Thomas Stampfl'
'Rene Gutmann'
'Georg Czermak'
'Christoph Langes'
'Alexander Dumfort'
'Holger Kopacka'
'Karl-Hans Ongania'
'Peter Br\"uggeller'

_publ_section_title
;
 Regioselective versus complete chalcogen transfer reactions of the
 bis(bidentate) phosphine
 cis,trans,cis-1,2,3,4-tetrakis(diphenylphosphino)cyclobutane: full
 characterization of new, hemilabile ligands and their complexes with
 palladium(II) and platinum(II)
;
_journal_issue 17
_journal_name_full 'Dalton Trans.'
_journal_page_first 3425
_journal_page_last 3435
_journal_paper_doi 10.1039/b305775e
_journal_year 2003
_chemical_formula_moiety 'C52 H44 O4 P4 x C7 H8'
_chemical_formula_sum 'C59 H52 O4 P4'
_chemical_formula_weight 948.94
_chemical_name_systematic dppcbO4
_space_group_IT_number 33
_symmetry_cell_setting orthorhombic
_symmetry_space_group_name_Hall 'P 2c -2n'
_symmetry_space_group_name_H-M 'P n a 21'
_atom_sites_solution_hydrogens geom
_atom_sites_solution_primary direct
_atom_sites_solution_secondary difmap
_audit_creation_method SHELXL-97
_cell_angle_alpha 90.00
_cell_angle_beta 90.00
_cell_angle_gamma 90.00
_cell_formula_units_Z 8
_cell_length_a 31.5748(3)
_cell_length_b 13.0352(1)
_cell_length_c 24.7531(3)
_cell_measurement_reflns_used 63312
_cell_measurement_temperature 223(2)
_cell_measurement_theta_max 27.485
_cell_measurement_theta_min 0.998
_cell_volume 10187.98(18)
_computing_cell_refinement 'Denzo and Scalepack'
_computing_data_collection 'Kappa CCD'
_computing_data_reduction 'Denzo and Scalepack'
_computing_molecular_graphics 'SHELXTL PLUS'
_computing_publication_material 'SHELXTL PLUS'
_computing_structure_refinement 'SHELXL-97 (Sheldrick, 1997)'
_computing_structure_solution 'SHELXS-97 (Sheldrick, 1990)'
_diffrn_ambient_temperature 223(2)
_diffrn_measurement_device_type 'Kappa CCD'
_diffrn_measurement_method 'phi- and omega-scans'
_diffrn_radiation_monochromator graphite
_diffrn_radiation_source 'fine-focus sealed tube'
_diffrn_radiation_type MoK\a
_diffrn_radiation_wavelength 0.71073
_diffrn_reflns_av_R_equivalents 0.024
_diffrn_reflns_av_sigmaI/netI 0.0360
_diffrn_reflns_limit_h_max 40
_diffrn_reflns_limit_h_min -40
_diffrn_reflns_limit_k_max 16
_diffrn_reflns_limit_k_min -16
_diffrn_reflns_limit_l_max 32
_diffrn_reflns_limit_l_min -32
_diffrn_reflns_number 43171
_diffrn_reflns_theta_full 27.47
_diffrn_reflns_theta_max 27.47
_diffrn_reflns_theta_min 2.19
_diffrn_standards_decay_% 0
_exptl_absorpt_coefficient_mu 0.195
_exptl_absorpt_correction_T_max 1.000
_exptl_absorpt_correction_T_min 0.924
_exptl_absorpt_correction_type Sortav
_exptl_crystal_colour colourless
_exptl_crystal_density_diffrn 1.237
_exptl_crystal_density_method 'not measured'
_exptl_crystal_description prism
_exptl_crystal_F_000 3984
_exptl_crystal_size_max 0.70
_exptl_crystal_size_mid 0.40
_exptl_crystal_size_min 0.20
_refine_diff_density_max 0.480
_refine_diff_density_min -0.230
_refine_diff_density_rms 0.041
_refine_ls_abs_structure_details 'Flack H D (1983), Acta Cryst. A39, 876-881'
_refine_ls_abs_structure_Flack 0.05(6)
_refine_ls_extinction_method none
_refine_ls_goodness_of_fit_ref 1.030
_refine_ls_hydrogen_treatment mixed
_refine_ls_matrix_type full
_refine_ls_number_parameters 1216
_refine_ls_number_reflns 14543
_refine_ls_number_restraints 1
_refine_ls_restrained_S_all 1.030
_refine_ls_R_factor_all 0.0534
_refine_ls_R_factor_gt 0.0396
_refine_ls_shift/su_max 0.271
_refine_ls_shift/su_mean 0.008
_refine_ls_structure_factor_coef Fsqd
_refine_ls_weighting_details 'calc w=1/[\s^2^(Fo^2^)+(0.0568P)^2^+6.6721P] where P=(Fo^2^+2Fc^2^)/3'
_refine_ls_weighting_scheme calc
_refine_ls_wR_factor_gt 0.0999
_refine_ls_wR_factor_ref 0.1162
_reflns_number_gt 10328
_reflns_number_total 14543
_reflns_threshold_expression >3sigma(I)
_cod_data_source_file b305775e.txt
_cod_data_source_block II
_cod_original_cell_volume 10188.0(2)
_cod_original_sg_symbol_H-M Pna2(1)
_cod_database_code 7013227
_diffrn_measured_fraction 0.990

loop_
_symmetry_equiv_pos_as_xyz
'x, y, z'
'-x, -y, z+1/2'
'x+1/2, -y+1/2, z'
'-x+1/2, y+1/2, z+1/2'

loop_
_atom_site_label
_atom_site_type_symbol
_atom_site_fract_x
_atom_site_fract_y
_atom_site_fract_z
_atom_site_U_iso_or_equiv
_atom_site_adp_type
_atom_site_occupancy
_atom_site_symmetry_multiplicity
_atom_site_calc_flag
_atom_site_refinement_flags
_atom_site_disorder_assembly
_atom_site_disorder_group
P1 P 0.02159(3) 0.70584(7) 0.29984(4) 0.0324(2) Uani 1 1 d . . .
P2 P 0.08798(3) 0.43456(8) 0.24473(4) 0.0360(2) Uani 1 1 d . . .
P3 P -0.02196(3) 0.35118(7) 0.25663(4) 0.0340(2) Uani 1 1 d . . .
P4 P -0.03709(3) 0.62816(7) 0.17995(4) 0.0316(2) Uani 1 1 d . . .
O1 O -0.01454(8) 0.6693(2) 0.33312(10) 0.0415(6) Uani 1 1 d . . .
O2 O 0.08065(8) 0.4205(2) 0.18608(11) 0.0485(7) Uani 1 1 d . . .
O3 O -0.00420(9) 0.2846(2) 0.21385(11) 0.0457(6) Uani 1 1 d . . .
O4 O -0.06501(8) 0.69326(19) 0.21366(10) 0.0409(6) Uani 1 1 d . . .
C1 C 0.03921(10) 0.6117(3) 0.24979(14) 0.0290(7) Uani 1 1 d . . .
C2 C 0.04515(10) 0.5063(3) 0.27880(14) 0.0302(7) Uani 1 1 d . . .
C3 C -0.00155(10) 0.4811(3) 0.26285(14) 0.0299(7) Uani 1 1 d . . .
C4 C 0.00395(10) 0.5565(3) 0.21452(14) 0.0297(7) Uani 1 1 d . . .
H1 H 0.0633(14) 0.636(3) 0.2289(17) 0.050 Uiso 1 1 d . . .
H2 H 0.0505(12) 0.513(3) 0.3181(17) 0.050 Uiso 1 1 d . . .
H3 H -0.0193(13) 0.513(3) 0.2890(17) 0.050 Uiso 1 1 d . . .
H4 H 0.0192(13) 0.520(3) 0.1880(18) 0.050 Uiso 1 1 d . . .
C11 C 0.01187(11) 0.8269(3) 0.26610(16) 0.0381(8) Uani 1 1 d . . .
C12 C 0.03838(15) 0.8679(3) 0.22798(17) 0.0515(11) Uani 1 1 d . . .
H12A H 0.0619 0.8309 0.2165 0.062 Uiso 1 1 calc R . .
C13 C 0.03043(18) 0.9639(4) 0.2064(2) 0.0668(13) Uani 1 1 d . . .
H13A H 0.0490 0.9922 0.1813 0.080 Uiso 1 1 calc R . .
C14 C -0.0050(2) 1.0172(4) 0.2221(2) 0.0724(15) Uani 1 1 d . . .
H14A H -0.0106 1.0813 0.2073 0.087 Uiso 1 1 calc R . .
C15 C -0.03179(17) 0.9766(4) 0.2591(3) 0.0738(15) Uani 1 1 d . . .
H15A H -0.0560 1.0128 0.2689 0.089 Uiso 1 1 calc R . .
C16 C -0.02383(14) 0.8820(3) 0.2826(2) 0.0563(12) Uani 1 1 d . . .
H16A H -0.0419 0.8557 0.3088 0.068 Uiso 1 1 calc R . .
C21 C 0.06760(12) 0.7287(3) 0.34194(16) 0.0404(9) Uani 1 1 d . . .
C22 C 0.06404(15) 0.7059(5) 0.39591(19) 0.0777(17) Uani 1 1 d . . .
H22A H 0.0395 0.6748 0.4089 0.093 Uiso 1 1 calc R . .
C23 C 0.0971(2) 0.7292(6) 0.4314(2) 0.098(2) Uani 1 1 d . . .
H23A H 0.0946 0.7120 0.4678 0.118 Uiso 1 1 calc R . .
C24 C 0.13249(17) 0.7764(4) 0.4134(2) 0.0672(15) Uani 1 1 d . . .
H24A H 0.1536 0.7956 0.4376 0.081 Uiso 1 1 calc R . .
C25 C 0.13690(18) 0.7951(5) 0.3605(3) 0.0857(19) Uani 1 1 d . . .
H25A H 0.1620 0.8235 0.3477 0.103 Uiso 1 1 calc R . .
C26 C 0.10450(18) 0.7726(5) 0.3248(3) 0.0843(19) Uani 1 1 d . . .
H26A H 0.1079 0.7876 0.2884 0.101 Uiso 1 1 calc R . .
C31 C 0.13551(11) 0.5115(3) 0.25585(19) 0.0485(10) Uani 1 1 d . . .
C32 C 0.15407(16) 0.5280(5) 0.3050(3) 0.0878(18) Uani 1 1 d . . .
H32A H 0.1421 0.5022 0.3365 0.105 Uiso 1 1 calc R . .
C33 C 0.1916(2) 0.5848(6) 0.3065(4) 0.108(2) Uani 1 1 d . . .
H33A H 0.2042 0.5970 0.3399 0.130 Uiso 1 1 calc R . .
C34 C 0.21008(18) 0.6223(5) 0.2623(5) 0.120(3) Uani 1 1 d . . .
H34A H 0.2358 0.6568 0.2645 0.144 Uiso 1 1 calc R . .
C35 C 0.1902(2) 0.6088(4) 0.2134(4) 0.112(3) Uani 1 1 d . . .
H35A H 0.2016 0.6386 0.1824 0.134 Uiso 1 1 calc R . .
C36 C 0.15376(16) 0.5517(4) 0.2099(2) 0.0725(15) Uani 1 1 d . . .
H36A H 0.1413 0.5401 0.1764 0.087 Uiso 1 1 calc R . .
C41 C 0.09511(12) 0.3151(3) 0.28092(17) 0.0433(9) Uani 1 1 d . . .
C42 C 0.09935(15) 0.3094(4) 0.3366(2) 0.0600(12) Uani 1 1 d . . .
H42A H 0.0969 0.3687 0.3573 0.072 Uiso 1 1 calc R . .
C43 C 0.10706(19) 0.2173(4) 0.3615(2) 0.0736(15) Uani 1 1 d . . .
H43A H 0.1102 0.2146 0.3988 0.088 Uiso 1 1 calc R . .
C44 C 0.11013(18) 0.1306(4) 0.3320(3) 0.0814(17) Uani 1 1 d . . .
H44A H 0.1153 0.0685 0.3492 0.098 Uiso 1 1 calc R . .
C45 C 0.10573(16) 0.1332(4) 0.2772(3) 0.0684(14) Uani 1 1 d . . .
H45A H 0.1078 0.0729 0.2574 0.082 Uiso 1 1 calc R . .
C46 C 0.09803(13) 0.2274(3) 0.2504(2) 0.0556(11) Uani 1 1 d . . .
H46A H 0.0950 0.2298 0.2130 0.067 Uiso 1 1 calc R . .
C51 C -0.01506(12) 0.2990(3) 0.32358(16) 0.0386(9) Uani 1 1 d . . .
C52 C -0.02338(15) 0.3539(4) 0.37067(19) 0.0647(13) Uani 1 1 d . . .
H52A H -0.0309 0.4228 0.3685 0.078 Uiso 1 1 calc R . .
C53 C -0.0206(2) 0.3074(6) 0.4203(2) 0.094(2) Uani 1 1 d . . .
H53A H -0.0265 0.3441 0.4517 0.112 Uiso 1 1 calc R . .
C54 C -0.00853(19) 0.2026(5) 0.4232(2) 0.0859(19) Uani 1 1 d . . .
H54A H -0.0075 0.1694 0.4564 0.103 Uiso 1 1 calc R . .
C55 C 0.0014(2) 0.1519(5) 0.3781(3) 0.0853(18) Uani 1 1 d . . .
H55A H 0.0105 0.0842 0.3803 0.102 Uiso 1 1 calc R . .
C56 C -0.00175(17) 0.1988(4) 0.3279(2) 0.0611(13) Uani 1 1 d . . .
H56A H 0.0052 0.1622 0.2969 0.073 Uiso 1 1 calc R . .
C61 C -0.07889(11) 0.3654(3) 0.25008(15) 0.0382(8) Uani 1 1 d . . .
C62 C -0.09999(14) 0.2912(4) 0.22043(19) 0.0549(11) Uani 1 1 d . . .
H62A H -0.0845 0.2404 0.2029 0.066 Uiso 1 1 calc R . .
C63 C -0.14353(16) 0.2912(5) 0.2164(2) 0.0732(15) Uani 1 1 d . . .
H63A H -0.1574 0.2417 0.1959 0.088 Uiso 1 1 calc R . .
C64 C -0.16639(14) 0.3661(5) 0.2433(2) 0.0753(15) Uani 1 1 d . . .
H64A H -0.1958 0.3651 0.2421 0.090 Uiso 1 1 calc R . .
C65 C -0.14606(13) 0.4416(4) 0.2718(2) 0.0620(12) Uani 1 1 d . . .
H65A H -0.1616 0.4932 0.2885 0.074 Uiso 1 1 calc R . .
C66 C -0.10251(12) 0.4410(3) 0.27569(17) 0.0477(10) Uani 1 1 d . . .
H66A H -0.0888 0.4916 0.2956 0.057 Uiso 1 1 calc R . .
C71 C -0.06710(11) 0.5382(3) 0.13965(14) 0.0355(8) Uani 1 1 d . . .
C72 C -0.04944(13) 0.4586(4) 0.11119(19) 0.0588(12) Uani 1 1 d . . .
H72A H -0.0205 0.4464 0.1132 0.071 Uiso 1 1 calc R . .
C73 C -0.07480(17) 0.3963(4) 0.0794(2) 0.0762(16) Uani 1 1 d . . .
H73A H -0.0626 0.3428 0.0600 0.091 Uiso 1 1 calc R . .
C74 C -0.11818(16) 0.4126(4) 0.0762(2) 0.0705(14) Uani 1 1 d . . .
H74A H -0.1350 0.3715 0.0542 0.085 Uiso 1 1 calc R . .
C75 C -0.13557(14) 0.4894(4) 0.1056(2) 0.0690(15) Uani 1 1 d . . .
H75A H -0.1647 0.4999 0.1046 0.083 Uiso 1 1 calc R . .
C76 C -0.11071(13) 0.5516(4) 0.13700(18) 0.0522(11) Uani 1 1 d . . .
H76A H -0.1233 0.6038 0.1569 0.063 Uiso 1 1 calc R . .
C81 C -0.00543(12) 0.7011(3) 0.13262(14) 0.0341(8) Uani 1 1 d . . .
C82 C 0.03063(15) 0.6638(3) 0.10756(18) 0.0534(11) Uani 1 1 d . . .
H82A H 0.0389 0.5963 0.1134 0.064 Uiso 1 1 calc R . .
C83 C 0.05461(18) 0.7260(4) 0.0738(2) 0.0672(14) Uani 1 1 d . . .
H83A H 0.0791 0.7002 0.0579 0.081 Uiso 1 1 calc R . .
C84 C 0.04227(16) 0.8261(3) 0.06372(18) 0.0558(11) Uani 1 1 d . . .
H84A H 0.0580 0.8674 0.0405 0.067 Uiso 1 1 calc R . .
C85 C 0.00685(15) 0.8634(3) 0.08825(18) 0.0541(11) Uani 1 1 d . . .
H85A H -0.0012 0.9310 0.0822 0.065 Uiso 1 1 calc R . .
C86 C -0.01739(14) 0.8021(3) 0.12219(17) 0.0471(10) Uani 1 1 d . . .
H86A H -0.0417 0.8287 0.1380 0.056 Uiso 1 1 calc R . .
P5 P 0.22888(3) 0.30919(7) -0.05484(4) 0.0323(2) Uani 1 1 d . . .
P6 P 0.28767(3) 0.38801(7) 0.06241(4) 0.0325(2) Uani 1 1 d . . .
P7 P 0.27323(3) 0.66365(7) -0.01779(4) 0.0368(2) Uani 1 1 d . . .
P8 P 0.16335(3) 0.58618(7) 0.00028(4) 0.0339(2) Uani 1 1 d . . .
O5 O 0.26719(8) 0.3413(2) -0.08611(11) 0.0411(6) Uani 1 1 d . . .
O6 O 0.31615(8) 0.3232(2) 0.02951(10) 0.0422(6) Uani 1 1 d . . .
O7 O 0.25644(10) 0.7353(2) 0.02344(13) 0.0522(7) Uani 1 1 d . . .
O8 O 0.17416(8) 0.6104(2) 0.05699(10) 0.0425(6) Uani 1 1 d . . .
C5 C 0.21115(10) 0.4049(3) -0.00518(14) 0.0305(7) Uani 1 1 d . . .
C6 C 0.24663(10) 0.4615(3) 0.02791(14) 0.0287(7) Uani 1 1 d . . .
C7 C 0.25108(11) 0.5349(3) -0.02157(15) 0.0329(8) Uani 1 1 d . . .
C8 C 0.20380(10) 0.5105(3) -0.03512(15) 0.0306(7) Uani 1 1 d . . .
H5 H 0.1864(13) 0.376(3) 0.0205(17) 0.050 Uiso 1 1 d . . .
H6 H 0.2322(13) 0.498(3) 0.0559(18) 0.050 Uiso 1 1 d . . .
H7 H 0.2671(13) 0.501(3) -0.0466(17) 0.050 Uiso 1 1 d . . .
H8 H 0.1985(13) 0.512(3) -0.0710(17) 0.050 Uiso 1 1 d . . .
C91 C 0.18464(12) 0.2920(3) -0.10041(16) 0.0387(9) Uani 1 1 d . . .
C92 C 0.19374(17) 0.2931(4) -0.15414(18) 0.0645(13) Uani 1 1 d . . .
H92A H 0.2215 0.3021 -0.1659 0.077 Uiso 1 1 calc R . .
C93 C 0.16070(19) 0.2803(5) -0.1915(2) 0.0797(17) Uani 1 1 d . . .
H93A H 0.1671 0.2812 -0.2282 0.096 Uiso 1 1 calc R . .
C94 C 0.12052(19) 0.2671(4) -0.1766(2) 0.0722(16) Uani 1 1 d . . .
H94A H 0.0993 0.2592 -0.2023 0.087 Uiso 1 1 calc R . .
C95 C 0.11150(17) 0.2656(5) -0.1239(2) 0.0794(17) Uani 1 1 d . . .
H95A H 0.0836 0.2562 -0.1131 0.095 Uiso 1 1 calc R . .
C96 C 0.14271(14) 0.2775(4) -0.08446(19) 0.0630(13) Uani 1 1 d . . .
H96A H 0.1356 0.2759 -0.0480 0.076 Uiso 1 1 calc R . .
C101 C 0.23499(12) 0.1874(3) -0.02112(16) 0.0396(9) Uani 1 1 d . . .
C102 C 0.27195(15) 0.1325(3) -0.0314(2) 0.0551(11) Uani 1 1 d . . .
H10A H 0.2931 0.1611 -0.0529 0.066 Uiso 1 1 calc R . .
C103 C 0.27717(19) 0.0360(4) -0.0100(2) 0.0737(15) Uani 1 1 d . . .
H10B H 0.3018 -0.0006 -0.0172 0.088 Uiso 1 1 calc R . .
C104 C 0.2473(2) -0.0058(4) 0.0212(2) 0.0778(17) Uani 1 1 d . . .
H10C H 0.2512 -0.0716 0.0348 0.093 Uiso 1 1 calc R . .
C105 C 0.2107(2) 0.0474(4) 0.0333(2) 0.0756(16) Uani 1 1 d . . .
H10D H 0.1904 0.0186 0.0559 0.091 Uiso 1 1 calc R . .
C106 C 0.20453(15) 0.1452(3) 0.01123(19) 0.0539(11) Uani 1 1 d . . .
H10E H 0.1798 0.1813 0.0185 0.065 Uiso 1 1 calc R . .
C111 C 0.25484(11) 0.3132(3) 0.10811(15) 0.0370(8) Uani 1 1 d . . .
C112 C 0.21820(15) 0.3514(3) 0.13284(19) 0.0572(12) Uani 1 1 d . . .
H11A H 0.2106 0.4198 0.1280 0.069 Uiso 1 1 calc R . .
C113 C 0.19348(18) 0.2884(4) 0.1641(2) 0.0707(15) Uani 1 1 d . . .
H11B H 0.1689 0.3140 0.1798 0.085 Uiso 1 1 calc R . .
C114 C 0.20470(17) 0.1888(4) 0.17242(19) 0.0601(12) Uani 1 1 d . . .
H11C H 0.1879 0.1469 0.1939 0.072 Uiso 1 1 calc R . .
C115 C 0.23984(17) 0.1512(3) 0.14971(19) 0.0573(12) Uani 1 1 d . . .
H11D H 0.2473 0.0831 0.1558 0.069 Uiso 1 1 calc R . .
C116 C 0.26567(14) 0.2126(3) 0.11692(18) 0.0460(10) Uani 1 1 d . . .
H11E H 0.2900 0.1854 0.1012 0.055 Uiso 1 1 calc R . .
C121 C 0.31738(11) 0.4768(3) 0.10465(15) 0.0395(8) Uani 1 1 d . . .
C122 C 0.30005(15) 0.5585(4) 0.1322(2) 0.0634(13) Uani 1 1 d . . .
H12B H 0.2715 0.5741 0.1280 0.076 Uiso 1 1 calc R . .
C123 C 0.32499(18) 0.6173(4) 0.1659(2) 0.0763(15) Uani 1 1 d . . .
H12C H 0.3133 0.6732 0.1838 0.092 Uiso 1 1 calc R . .
C124 C 0.36680(17) 0.5939(4) 0.1731(2) 0.0733(15) Uani 1 1 d . . .
H12D H 0.3834 0.6329 0.1963 0.088 Uiso 1 1 calc R . .
C125 C 0.38384(16) 0.5134(4) 0.1461(2) 0.0679(14) Uani 1 1 d . . .
H12E H 0.4123 0.4976 0.1510 0.081 Uiso 1 1 calc R . .
C126 C 0.35972(12) 0.4545(4) 0.11160(19) 0.0517(11) Uani 1 1 d . . .
H12F H 0.3719 0.4000 0.0931 0.062 Uiso 1 1 calc R . .
C131 C 0.32970(12) 0.6396(3) -0.01003(16) 0.0476(10) Uani 1 1 d . . .
C132 C 0.35234(15) 0.7130(4) 0.0185(2) 0.0684(14) Uani 1 1 d . . .
H13B H 0.3389 0.7697 0.0335 0.082 Uiso 1 1 calc R . .
C133 C 0.39631(19) 0.6991(6) 0.0242(3) 0.0878(19) Uani 1 1 d . . .
H13C H 0.4123 0.7487 0.0419 0.105 Uiso 1 1 calc R . .
C134 C 0.41593(16) 0.6128(6) 0.0041(2) 0.0813(17) Uani 1 1 d . . .
H13D H 0.4448 0.6029 0.0096 0.098 Uiso 1 1 calc R . .
C135 C 0.39315(14) 0.5426(5) -0.0237(2) 0.0697(14) Uani 1 1 d . . .
H13E H 0.4068 0.4858 -0.0383 0.084 Uiso 1 1 calc R . .
C136 C 0.35036(12) 0.5538(4) -0.03064(18) 0.0523(11) Uani 1 1 d . . .
H13F H 0.3351 0.5039 -0.0492 0.063 Uiso 1 1 calc R . .
C141 C 0.26679(12) 0.7114(3) -0.08624(18) 0.0454(10) Uani 1 1 d . . .
C142 C 0.27801(18) 0.6556(5) -0.13121(19) 0.0732(15) Uani 1 1 d . . .
H14B H 0.2882 0.5890 -0.1276 0.088 Uiso 1 1 calc R . .
C143 C 0.2740(2) 0.6993(6) -0.1819(2) 0.098(2) Uani 1 1 d . . .
H14C H 0.2817 0.6614 -0.2122 0.118 Uiso 1 1 calc R . .
C144 C 0.2596(2) 0.7935(6) -0.1884(3) 0.0872(19) Uani 1 1 d . . .
H14D H 0.2575 0.8213 -0.2229 0.105 Uiso 1 1 calc R . .
C145 C 0.2477(2) 0.8509(5) -0.1441(3) 0.093(2) Uani 1 1 d . . .
H14E H 0.2374 0.9172 -0.1488 0.112 Uiso 1 1 calc R . .
C146 C 0.25097(18) 0.8094(4) -0.0926(2) 0.0696(14) Uani 1 1 d . . .
H14F H 0.2426 0.8473 -0.0627 0.084 Uiso 1 1 calc R . .
C151 C 0.15321(11) 0.6976(3) -0.04117(17) 0.0408(9) Uani 1 1 d . . .
C152 C 0.14742(15) 0.6924(3) -0.09693(18) 0.0531(11) Uani 1 1 d . . .
H15B H 0.1507 0.6299 -0.1146 0.064 Uiso 1 1 calc R . .
C153 C 0.13693(19) 0.7788(4) -0.1261(2) 0.0732(15) Uani 1 1 d . . .
H15C H 0.1331 0.7747 -0.1633 0.088 Uiso 1 1 calc R . .
C154 C 0.13220(19) 0.8715(4) -0.0998(3) 0.0830(17) Uani 1 1 d . . .
H15D H 0.1245 0.9298 -0.1191 0.100 Uiso 1 1 calc R . .
C155 C 0.13886(19) 0.8774(4) -0.0449(3) 0.0790(17) Uani 1 1 d . . .
H15E H 0.1364 0.9403 -0.0275 0.095 Uiso 1 1 calc R . .
C156 C 0.14916(14) 0.7913(3) -0.0154(2) 0.0545(11) Uani 1 1 d . . .
H15F H 0.1534 0.7961 0.0217 0.065 Uiso 1 1 calc R . .
C161 C 0.11574(10) 0.5076(3) -0.00161(15) 0.0367(8) Uani 1 1 d . . .
C162 C 0.09187(13) 0.4877(4) -0.04729(18) 0.0542(11) Uani 1 1 d . . .
H16B H 0.1004 0.5130 -0.0807 0.065 Uiso 1 1 calc R . .
C163 C 0.05510(14) 0.4296(4) -0.0431(2) 0.0622(13) Uani 1 1 d . . .
H16C H 0.0383 0.4184 -0.0734 0.075 Uiso 1 1 calc R . .
C164 C 0.04364(13) 0.3892(3) 0.0052(2) 0.0583(12) Uani 1 1 d . . .
H16D H 0.0194 0.3491 0.0075 0.070 Uiso 1 1 calc R . .
C165 C 0.06682(14) 0.4062(3) 0.0500(2) 0.0544(11) Uani 1 1 d . . .
H16E H 0.0584 0.3780 0.0828 0.065 Uiso 1 1 calc R . .
C166 C 0.10286(13) 0.4650(3) 0.04761(16) 0.0469(9) Uani 1 1 d . . .
H16F H 0.1187 0.4765 0.0787 0.056 Uiso 1 1 calc R . .
C201 C 0.5613(2) 0.3636(4) 0.0646(3) 0.123(3) Uani 1 1 d G . .
C202 C 0.5296(3) 0.3338(4) 0.1003(2) 0.148(4) Uani 1 1 d G . .
C203 C 0.4875(2) 0.3340(4) 0.0837(3) 0.152(4) Uani 1 1 d G . .
C204 C 0.4771(2) 0.3638(4) 0.0315(4) 0.159(5) Uani 1 1 d G . .
C205 C 0.5088(4) 0.3936(4) -0.0042(3) 0.224(8) Uani 1 1 d G . .
C206 C 0.5509(3) 0.3935(4) 0.0123(3) 0.169(5) Uiso 1 1 d G . .
H20D H 0.5300 0.3143 0.1361 0.203 Uiso 1 1 calc G . .
H20E H 0.4643 0.3158 0.1065 0.203 Uiso 1 1 d G . .
H20F H 0.4573 0.3587 0.0219 0.203 Uiso 1 1 d G . .
H20G H 0.4997 0.4161 -0.0400 0.203 Uiso 1 1 d G . .
H20H H 0.5675 0.4136 -0.0106 0.203 Uiso 1 1 d G . .
C207 C 0.5959(4) 0.3609(11) 0.0870(7) 0.233(7) Uani 1 1 d . . .
H20A H 0.5939 0.3207 0.1194 0.350 Uiso 1 1 calc R . .
H20B H 0.6047 0.4293 0.0960 0.350 Uiso 1 1 calc R . .
H20C H 0.6164 0.3304 0.0632 0.350 Uiso 1 1 calc R . .
C301 C 0.1870(2) 0.8653(5) 0.1715(3) 0.096(2) Uani 1 1 d . . .
C302 C 0.1962(4) 0.9074(5) 0.2214(3) 0.134(4) Uani 1 1 d . . .
H30D H 0.1749 0.9272 0.2451 0.160 Uiso 1 1 calc R . .
C303 C 0.2419(4) 0.9196(6) 0.2356(4) 0.145(4) Uani 1 1 d . . .
H30E H 0.2512 0.9488 0.2678 0.175 Uiso 1 1 calc R . .
C304 C 0.2679(3) 0.8849(6) 0.1981(4) 0.114(3) Uani 1 1 d . . .
H30F H 0.2966 0.8911 0.2059 0.137 Uiso 1 1 calc R . .
C305 C 0.2590(3) 0.8428(5) 0.1514(3) 0.0933(19) Uani 1 1 d . . .
H30G H 0.2804 0.8217 0.1281 0.112 Uiso 1 1 calc R . .
C306 C 0.2189(2) 0.8315(5) 0.1385(3) 0.0893(18) Uani 1 1 d . . .
H30H H 0.2120 0.7998 0.1060 0.107 Uiso 1 1 calc R . .
C307 C 0.1439(3) 0.8466(10) 0.1524(5) 0.177(5) Uani 1 1 d . . .
H30A H 0.1410 0.8721 0.1162 0.265 Uiso 1 1 calc R . .
H30B H 0.1242 0.8812 0.1756 0.265 Uiso 1 1 calc R . .
H30C H 0.1383 0.7743 0.1528 0.265 Uiso 1 1 calc R . .

loop_
_atom_site_aniso_label
_atom_site_aniso_U_11
_atom_site_aniso_U_22
_atom_site_aniso_U_33
_atom_site_aniso_U_23
_atom_site_aniso_U_13
_atom_site_aniso_U_12
P1 0.0285(4) 0.0373(5) 0.0316(5) -0.0010(4) -0.0015(4) -0.0026(4)
P2 0.0299(4) 0.0442(5) 0.0340(5) 0.0040(4) 0.0015(4) 0.0067(4)
P3 0.0333(4) 0.0330(5) 0.0356(5) 0.0019(4) 0.0000(4) -0.0013(4)
P4 0.0297(4) 0.0365(5) 0.0284(4) -0.0004(4) -0.0038(4) 0.0034(4)
O1 0.0352(13) 0.0525(16) 0.0369(14) -0.0045(12) 0.0049(11) -0.0024(11)
O2 0.0482(15) 0.0590(17) 0.0383(14) 0.0040(13) 0.0048(12) 0.0141(13)
O3 0.0526(17) 0.0421(15) 0.0425(15) -0.0041(13) 0.0005(13) 0.0034(12)
O4 0.0352(13) 0.0485(15) 0.0392(14) -0.0060(12) 0.0007(11) 0.0069(11)
C1 0.0248(16) 0.0353(18) 0.0268(17) 0.0054(15) 0.0014(14) -0.0022(13)
C2 0.0257(17) 0.038(2) 0.0264(17) 0.0043(15) -0.0013(14) 0.0000(14)
C3 0.0280(16) 0.0312(18) 0.0305(19) 0.0010(15) -0.0037(15) -0.0011(14)
C4 0.0262(16) 0.0327(18) 0.0303(18) 0.0015(15) -0.0061(14) 0.0014(14)
C11 0.041(2) 0.0330(19) 0.040(2) -0.0017(16) -0.0089(17) -0.0023(16)
C12 0.066(3) 0.048(2) 0.041(2) 0.0047(19) -0.007(2) -0.006(2)
C13 0.091(4) 0.051(3) 0.059(3) 0.009(2) -0.011(3) -0.023(3)
C14 0.105(4) 0.037(3) 0.076(4) 0.007(3) -0.029(3) 0.001(3)
C15 0.071(3) 0.045(3) 0.105(4) -0.003(3) -0.013(3) 0.012(2)
C16 0.048(2) 0.046(3) 0.075(3) -0.003(2) -0.006(2) -0.0024(19)
C21 0.040(2) 0.049(2) 0.032(2) -0.0081(17) -0.0085(16) -0.0017(17)
C22 0.045(3) 0.146(5) 0.042(3) 0.010(3) -0.007(2) -0.008(3)
C23 0.083(4) 0.174(7) 0.038(3) -0.014(4) -0.017(3) 0.016(4)
C24 0.055(3) 0.076(3) 0.070(4) -0.029(3) -0.027(3) 0.009(3)
C25 0.057(3) 0.098(4) 0.102(5) 0.026(4) -0.040(3) -0.031(3)
C26 0.065(3) 0.114(5) 0.075(4) 0.029(3) -0.031(3) -0.041(3)
C31 0.0294(18) 0.044(2) 0.072(3) 0.002(2) 0.0067(19) 0.0043(16)
C32 0.049(3) 0.122(5) 0.093(4) 0.011(4) -0.022(3) -0.025(3)
C33 0.067(4) 0.114(5) 0.144(7) -0.005(5) -0.040(4) -0.021(4)
C34 0.037(3) 0.085(5) 0.238(11) -0.019(6) 0.014(5) -0.019(3)
C35 0.086(5) 0.059(4) 0.189(9) -0.014(5) 0.055(6) -0.020(3)
C36 0.068(3) 0.059(3) 0.090(4) 0.000(3) 0.031(3) -0.005(2)
C41 0.0329(19) 0.050(2) 0.046(2) 0.0043(19) -0.0026(17) 0.0080(17)
C42 0.064(3) 0.060(3) 0.056(3) 0.010(2) -0.007(2) 0.013(2)
C43 0.089(4) 0.073(4) 0.058(3) 0.021(3) -0.010(3) 0.015(3)
C44 0.076(4) 0.060(3) 0.109(5) 0.030(3) -0.014(3) 0.013(3)
C45 0.065(3) 0.043(3) 0.098(4) -0.010(3) -0.001(3) 0.005(2)
C46 0.043(2) 0.053(3) 0.071(3) -0.007(2) -0.001(2) 0.0040(19)
C51 0.035(2) 0.044(2) 0.037(2) 0.0067(17) 0.0013(16) -0.0024(17)
C52 0.066(3) 0.078(3) 0.050(3) 0.009(2) 0.007(2) 0.027(3)
C53 0.104(5) 0.136(6) 0.041(3) 0.018(3) 0.015(3) 0.043(4)
C54 0.078(4) 0.119(5) 0.060(4) 0.049(4) 0.010(3) 0.032(4)
C55 0.095(4) 0.079(4) 0.081(4) 0.038(3) 0.007(3) 0.018(3)
C56 0.078(3) 0.048(3) 0.057(3) 0.014(2) 0.006(2) 0.006(2)
C61 0.0360(19) 0.041(2) 0.038(2) 0.0103(17) -0.0034(16) -0.0057(16)
C62 0.053(3) 0.057(3) 0.054(3) -0.001(2) -0.010(2) -0.012(2)
C63 0.051(3) 0.087(4) 0.081(4) -0.005(3) -0.016(3) -0.019(3)
C64 0.034(2) 0.113(4) 0.078(4) 0.017(3) -0.006(2) -0.008(3)
C65 0.038(2) 0.080(3) 0.069(3) 0.014(3) 0.001(2) 0.011(2)
C66 0.041(2) 0.051(2) 0.052(2) 0.007(2) -0.0001(18) 0.0003(18)
C71 0.0327(18) 0.043(2) 0.0306(18) 0.0000(16) -0.0056(15) -0.0013(15)
C72 0.043(2) 0.070(3) 0.064(3) -0.026(2) -0.008(2) 0.005(2)
C73 0.066(3) 0.078(3) 0.085(4) -0.044(3) -0.010(3) 0.001(3)
C74 0.059(3) 0.083(4) 0.070(3) -0.022(3) -0.019(2) -0.014(3)
C75 0.036(2) 0.097(4) 0.075(3) -0.021(3) -0.009(2) -0.007(2)
C76 0.038(2) 0.067(3) 0.052(3) -0.012(2) -0.0040(19) 0.003(2)
C81 0.0374(19) 0.037(2) 0.0274(18) -0.0002(16) -0.0054(15) 0.0013(15)
C82 0.064(3) 0.043(2) 0.054(3) 0.003(2) 0.020(2) 0.008(2)
C83 0.067(3) 0.067(3) 0.067(3) 0.010(3) 0.027(3) 0.004(3)
C84 0.072(3) 0.056(3) 0.039(2) 0.010(2) 0.003(2) -0.016(2)
C85 0.066(3) 0.040(2) 0.057(3) 0.017(2) -0.015(2) -0.002(2)
C86 0.049(2) 0.046(2) 0.046(2) 0.0081(19) -0.0092(19) 0.0063(18)
P5 0.0297(4) 0.0331(5) 0.0341(5) -0.0013(4) -0.0015(4) 0.0002(4)
P6 0.0276(4) 0.0376(5) 0.0325(5) -0.0012(4) -0.0025(4) 0.0016(4)
P7 0.0374(5) 0.0358(5) 0.0372(5) 0.0017(4) 0.0017(4) -0.0073(4)
P8 0.0299(4) 0.0366(5) 0.0351(5) -0.0003(4) 0.0004(4) 0.0033(4)
O5 0.0332(13) 0.0459(15) 0.0440(15) -0.0063(12) 0.0060(11) 0.0016(11)
O6 0.0374(13) 0.0485(16) 0.0408(15) -0.0069(12) -0.0003(11) 0.0047(12)
O7 0.0609(18) 0.0414(16) 0.0543(18) -0.0060(13) 0.0090(15) -0.0069(14)
O8 0.0384(13) 0.0502(15) 0.0389(14) -0.0052(12) 0.0008(11) 0.0043(11)
C5 0.0252(16) 0.0336(18) 0.0325(19) 0.0001(15) 0.0013(15) -0.0019(14)
C6 0.0272(17) 0.0270(18) 0.0318(18) -0.0001(14) -0.0043(14) 0.0010(14)
C7 0.0317(18) 0.0307(18) 0.036(2) 0.0013(16) 0.0031(15) -0.0007(14)
C8 0.0285(17) 0.0317(18) 0.0315(18) -0.0009(15) -0.0002(14) 0.0018(14)
C91 0.037(2) 0.038(2) 0.041(2) -0.0022(17) -0.0070(17) 0.0003(16)
C92 0.068(3) 0.085(4) 0.041(2) -0.004(2) -0.003(2) -0.023(3)
C93 0.087(4) 0.113(5) 0.038(3) 0.006(3) -0.016(3) -0.030(3)
C94 0.069(4) 0.082(4) 0.066(4) 0.003(3) -0.036(3) -0.011(3)
C95 0.047(3) 0.121(5) 0.070(4) -0.010(3) -0.018(3) -0.009(3)
C96 0.040(2) 0.109(4) 0.040(3) -0.010(3) -0.003(2) -0.003(2)
C101 0.048(2) 0.0345(19) 0.037(2) -0.0049(17) -0.0115(17) -0.0015(16)
C102 0.054(3) 0.044(2) 0.067(3) -0.005(2) -0.012(2) 0.0100(19)
C103 0.093(4) 0.044(3) 0.084(4) -0.005(3) -0.021(3) 0.025(3)
C104 0.121(5) 0.039(3) 0.074(4) 0.008(3) -0.031(4) 0.004(3)
C105 0.116(5) 0.050(3) 0.060(3) 0.012(2) -0.005(3) -0.024(3)
C106 0.058(3) 0.047(2) 0.057(3) 0.005(2) -0.007(2) -0.008(2)
C111 0.0358(19) 0.045(2) 0.0304(19) -0.0019(16) -0.0029(16) -0.0056(16)
C112 0.065(3) 0.044(2) 0.063(3) 0.008(2) 0.021(2) 0.012(2)
C113 0.075(3) 0.075(4) 0.062(3) 0.009(3) 0.037(3) -0.002(3)
C114 0.077(3) 0.055(3) 0.049(3) 0.013(2) 0.009(2) -0.011(2)
C115 0.080(3) 0.039(2) 0.053(3) 0.011(2) -0.006(2) 0.000(2)
C116 0.049(2) 0.041(2) 0.048(2) 0.0064(19) -0.008(2) 0.0067(18)
C121 0.0392(19) 0.042(2) 0.037(2) 0.0017(17) -0.0053(16) -0.0055(17)
C122 0.055(3) 0.068(3) 0.067(3) -0.030(3) -0.019(2) 0.008(2)
C123 0.075(3) 0.076(4) 0.078(4) -0.029(3) -0.019(3) 0.003(3)
C124 0.073(3) 0.078(4) 0.069(3) -0.017(3) -0.026(3) -0.023(3)
C125 0.046(3) 0.080(4) 0.077(3) -0.003(3) -0.022(2) -0.016(2)
C126 0.033(2) 0.056(3) 0.066(3) -0.007(2) -0.004(2) -0.0058(19)
C131 0.039(2) 0.066(3) 0.039(2) 0.010(2) -0.0021(18) -0.0161(19)
C132 0.054(3) 0.090(4) 0.062(3) -0.004(3) -0.006(2) -0.030(3)
C133 0.066(4) 0.120(6) 0.078(4) 0.003(4) -0.028(3) -0.040(4)
C134 0.044(3) 0.122(5) 0.078(4) 0.026(4) -0.011(3) -0.017(3)
C135 0.040(2) 0.096(4) 0.074(3) 0.030(3) 0.005(2) 0.001(2)
C136 0.034(2) 0.064(3) 0.059(3) 0.019(2) 0.0006(19) -0.0071(19)
C141 0.033(2) 0.054(3) 0.049(2) 0.010(2) 0.0001(18) -0.0073(18)
C142 0.089(4) 0.087(4) 0.044(3) 0.008(3) 0.008(3) 0.030(3)
C143 0.112(5) 0.135(6) 0.048(3) 0.025(4) 0.007(3) 0.035(5)
C144 0.087(4) 0.116(5) 0.058(4) 0.037(4) -0.004(3) -0.006(4)
C145 0.118(5) 0.064(4) 0.097(5) 0.044(4) -0.016(4) -0.012(3)
C146 0.095(4) 0.043(3) 0.070(3) 0.013(2) -0.005(3) -0.009(3)
C151 0.0313(18) 0.040(2) 0.051(2) 0.0032(18) 0.0010(17) 0.0066(16)
C152 0.065(3) 0.051(3) 0.043(2) 0.005(2) -0.013(2) 0.001(2)
C153 0.094(4) 0.061(3) 0.065(3) 0.018(3) -0.017(3) 0.000(3)
C154 0.089(4) 0.056(3) 0.105(5) 0.032(3) -0.014(3) 0.009(3)
C155 0.094(4) 0.033(3) 0.109(5) -0.001(3) -0.007(3) 0.012(2)
C156 0.060(3) 0.048(3) 0.056(3) -0.003(2) -0.003(2) 0.007(2)
C161 0.0273(17) 0.0365(19) 0.046(2) 0.0019(16) -0.0001(16) 0.0058(14)
C162 0.043(2) 0.074(3) 0.046(2) 0.017(2) -0.0088(18) -0.004(2)
C163 0.042(2) 0.075(3) 0.070(3) 0.012(3) -0.017(2) -0.015(2)
C164 0.033(2) 0.052(3) 0.090(4) 0.005(3) 0.004(2) -0.0064(18)
C165 0.057(3) 0.047(2) 0.060(3) 0.006(2) 0.015(2) -0.007(2)
C166 0.052(2) 0.048(2) 0.041(2) 0.0016(18) 0.0057(18) 0.0007(18)
C201 0.121(6) 0.057(4) 0.191(9) -0.042(5) -0.013(7) 0.000(4)
C202 0.178(9) 0.068(5) 0.197(10) -0.054(5) 0.105(9) -0.028(5)
C203 0.213(11) 0.069(5) 0.175(10) -0.054(6) -0.038(9) 0.001(6)
C204 0.276(14) 0.067(5) 0.134(8) -0.008(5) -0.063(9) 0.003(7)
C205 0.45(3) 0.029(4) 0.196(12) -0.017(5) 0.054(15) 0.010(7)
C207 0.188(13) 0.204(12) 0.307(19) -0.086(12) -0.077(13) 0.064(10)
C301 0.100(5) 0.104(5) 0.084(5) 0.032(4) 0.029(4) 0.018(4)
C302 0.287(13) 0.057(4) 0.057(4) 0.013(3) 0.064(6) 0.040(6)
C303 0.240(12) 0.067(5) 0.129(8) 0.025(5) -0.079(9) -0.016(6)
C304 0.182(9) 0.070(4) 0.091(5) 0.006(4) -0.030(6) 0.015(5)
C305 0.120(6) 0.075(4) 0.085(5) 0.011(3) -0.012(4) 0.013(4)
C306 0.107(5) 0.086(4) 0.075(4) 0.021(3) 0.024(4) 0.013(4)
C307 0.100(6) 0.275(14) 0.155(9) 0.045(9) 0.010(6) -0.005(7)

loop_
_atom_type_symbol
_atom_type_description
_atom_type_scat_dispersion_real
_atom_type_scat_dispersion_imag
_atom_type_scat_source
C C 0.0033 0.0016 'International Tables Vol C Tables 4.2.6.8 and 6.1.1.4'
H H 0.0000 0.0000 'International Tables Vol C Tables 4.2.6.8 and 6.1.1.4'
O O 0.0106 0.0060 'International Tables Vol C Tables 4.2.6.8 and 6.1.1.4'
P P 0.1023 0.0942 'International Tables Vol C Tables 4.2.6.8 and 6.1.1.4'

loop_
_geom_angle_atom_site_label_1
_geom_angle_atom_site_label_2
_geom_angle_atom_site_label_3
_geom_angle
_geom_angle_site_symmetry_1
_geom_angle_site_symmetry_3
_geom_angle_publ_flag
O1 P1 C11 113.87(17) . . ?
O1 P1 C21 110.45(17) . . ?
C11 P1 C21 104.92(18) . . ?
O1 P1 C1 113.20(15) . . ?
C11 P1 C1 108.88(17) . . ?
C21 P1 C1 104.82(17) . . ?
O2 P2 C41 113.43(18) . . ?
O2 P2 C31 110.13(19) . . ?
C41 P2 C31 107.19(18) . . ?
O2 P2 C2 113.29(15) . . ?
C41 P2 C2 107.50(17) . . ?
C31 P2 C2 104.77(17) . . ?
O3 P3 C51 112.98(17) . . ?
O3 P3 C61 111.82(18) . . ?
C51 P3 C61 103.91(17) . . ?
O3 P3 C3 118.21(17) . . ?
C51 P3 C3 103.31(17) . . ?
C61 P3 C3 105.27(16) . . ?
O4 P4 C71 111.74(16) . . ?
O4 P4 C81 113.11(16) . . ?
C71 P4 C81 105.85(17) . . ?
O4 P4 C4 117.07(16) . . ?
C71 P4 C4 107.50(16) . . ?
C81 P4 C4 100.47(16) . . ?
C2 C1 C4 86.5(2) . . ?
C2 C1 P1 108.4(2) . . ?
C4 C1 P1 117.6(2) . . ?
C1 C2 C3 87.4(2) . . ?
C1 C2 P2 108.9(2) . . ?
C3 C2 P2 118.0(2) . . ?
C4 C3 C2 87.5(2) . . ?
C4 C3 P3 124.2(2) . . ?
C2 C3 P3 123.5(2) . . ?
C3 C4 C1 86.7(2) . . ?
C3 C4 P4 127.4(2) . . ?
C1 C4 P4 121.8(2) . . ?
C12 C11 C16 119.6(4) . . ?
C12 C11 P1 123.6(3) . . ?
C16 C11 P1 116.7(3) . . ?
C11 C12 C13 120.5(5) . . ?
C14 C13 C12 119.7(5) . . ?
C15 C14 C13 120.2(4) . . ?
C14 C15 C16 121.2(5) . . ?
C15 C16 C11 118.7(5) . . ?
C26 C21 C22 117.5(4) . . ?
C26 C21 P1 125.1(4) . . ?
C22 C21 P1 117.3(3) . . ?
C21 C22 C23 120.3(5) . . ?
C24 C23 C22 120.6(6) . . ?
C25 C24 C23 119.4(5) . . ?
C24 C25 C26 120.6(6) . . ?
C21 C26 C25 121.5(6) . . ?
C32 C31 C36 119.6(4) . . ?
C32 C31 P2 125.0(4) . . ?
C36 C31 P2 115.4(4) . . ?
C31 C32 C33 118.2(6) . . ?
C34 C33 C32 122.8(7) . . ?
C33 C34 C35 118.5(6) . . ?
C36 C35 C34 120.4(7) . . ?
C35 C36 C31 120.4(7) . . ?
C46 C41 C42 119.8(4) . . ?
C46 C41 P2 116.8(3) . . ?
C42 C41 P2 123.3(3) . . ?
C43 C42 C41 120.7(5) . . ?
C44 C43 C42 120.2(5) . . ?
C43 C44 C45 120.7(5) . . ?
C44 C45 C46 120.4(5) . . ?
C41 C46 C45 118.3(5) . . ?
C56 C51 C52 118.8(4) . . ?
C56 C51 P3 117.7(3) . . ?
C52 C51 P3 123.5(3) . . ?
C53 C52 C51 120.7(5) . . ?
C52 C53 C54 119.1(5) . . ?
C55 C54 C53 119.8(5) . . ?
C54 C55 C56 120.9(5) . . ?
C51 C56 C55 120.5(5) . . ?
C62 C61 C66 118.6(4) . . ?
C62 C61 P3 116.9(3) . . ?
C66 C61 P3 124.3(3) . . ?
C63 C62 C61 121.2(5) . . ?
C62 C63 C64 119.0(5) . . ?
C65 C64 C63 120.7(4) . . ?
C64 C65 C66 119.9(5) . . ?
C65 C66 C61 120.5(4) . . ?
C72 C71 C76 118.3(4) . . ?
C72 C71 P4 124.1(3) . . ?
C76 C71 P4 117.6(3) . . ?
C71 C72 C73 120.0(4) . . ?
C72 C73 C74 120.9(5) . . ?
C75 C74 C73 118.9(4) . . ?
C74 C75 C76 120.7(4) . . ?
C75 C76 C71 121.3(4) . . ?
C82 C81 C86 118.1(4) . . ?
C82 C81 P4 124.0(3) . . ?
C86 C81 P4 117.8(3) . . ?
C81 C82 C83 120.9(4) . . ?
C84 C83 C82 120.3(5) . . ?
C85 C84 C83 119.1(4) . . ?
C84 C85 C86 121.1(4) . . ?
C85 C86 C81 120.4(4) . . ?
O5 P5 C101 113.51(17) . . ?
O5 P5 C91 109.65(17) . . ?
C101 P5 C91 105.20(17) . . ?
O5 P5 C5 113.75(15) . . ?
C101 P5 C5 108.67(17) . . ?
C91 P5 C5 105.41(16) . . ?
O6 P6 C111 112.53(17) . . ?
O6 P6 C121 111.49(16) . . ?
C111 P6 C121 106.12(17) . . ?
O6 P6 C6 118.31(16) . . ?
C111 P6 C6 99.66(17) . . ?
C121 P6 C6 107.53(17) . . ?
O7 P7 C141 112.71(19) . . ?
O7 P7 C131 112.73(19) . . ?
C141 P7 C131 105.50(18) . . ?
O7 P7 C7 118.63(17) . . ?
C141 P7 C7 103.02(18) . . ?
C131 P7 C7 102.88(18) . . ?
O8 P8 C151 114.09(17) . . ?
O8 P8 C161 109.60(16) . . ?
C151 P8 C161 106.93(17) . . ?
O8 P8 C8 114.04(16) . . ?
C151 P8 C8 106.51(17) . . ?
C161 P8 C8 105.07(16) . . ?
C6 C5 C8 86.6(2) . . ?
C6 C5 P5 116.7(2) . . ?
C8 C5 P5 108.8(2) . . ?
C7 C6 C5 86.7(2) . . ?
C7 C6 P6 128.7(2) . . ?
C5 C6 P6 120.3(2) . . ?
C6 C7 C8 87.6(2) . . ?
C6 C7 P7 124.0(3) . . ?
C8 C7 P7 124.4(2) . . ?
C7 C8 C5 86.3(2) . . ?
C7 C8 P8 116.9(2) . . ?
C5 C8 P8 110.3(2) . . ?
C92 C91 C96 118.6(4) . . ?
C92 C91 P5 116.4(3) . . ?
C96 C91 P5 125.0(3) . . ?
C91 C92 C93 119.0(5) . . ?
C94 C93 C92 122.8(5) . . ?
C93 C94 C95 118.3(5) . . ?
C94 C95 C96 122.1(5) . . ?
C91 C96 C95 119.2(4) . . ?
C106 C101 C102 119.3(4) . . ?
C106 C101 P5 123.4(3) . . ?
C102 C101 P5 117.2(3) . . ?
C103 C102 C101 120.0(5) . . ?
C104 C103 C102 120.8(5) . . ?
C103 C104 C105 120.9(5) . . ?
C104 C105 C106 119.1(5) . . ?
C101 C106 C105 119.9(5) . . ?
C116 C111 C112 118.5(4) . . ?
C116 C111 P6 118.0(3) . . ?
C112 C111 P6 123.5(3) . . ?
C113 C112 C111 120.2(4) . . ?
C114 C113 C112 120.5(5) . . ?
C115 C114 C113 120.2(4) . . ?
C114 C115 C116 121.1(4) . . ?
C111 C116 C115 119.5(4) . . ?
C122 C121 C126 119.1(4) . . ?
C122 C121 P6 124.8(3) . . ?
C126 C121 P6 115.9(3) . . ?
C121 C122 C123 120.1(4) . . ?
C124 C123 C122 120.4(5) . . ?
C125 C124 C123 119.5(4) . . ?
C124 C125 C126 121.1(5) . . ?
C125 C126 C121 119.7(4) . . ?
C132 C131 C136 119.9(4) . . ?
C132 C131 P7 116.1(4) . . ?
C136 C131 P7 124.0(3) . . ?
C131 C132 C133 118.1(6) . . ?
C134 C133 C132 120.8(5) . . ?
C135 C134 C133 119.8(5) . . ?
C134 C135 C136 121.1(6) . . ?
C135 C136 C131 120.1(5) . . ?
C142 C141 C146 119.3(4) . . ?
C142 C141 P7 123.0(3) . . ?
C146 C141 P7 117.7(4) . . ?
C141 C142 C143 119.5(5) . . ?
C144 C143 C142 121.7(6) . . ?
C143 C144 C145 120.1(6) . . ?
C144 C145 C146 119.8(6) . . ?
C141 C146 C145 119.5(6) . . ?
C156 C151 C152 119.1(4) . . ?
C156 C151 P8 117.7(3) . . ?
C152 C151 P8 123.1(3) . . ?
C153 C152 C151 120.7(5) . . ?
C152 C153 C154 119.6(5) . . ?
C155 C154 C153 119.8(5) . . ?
C154 C155 C156 120.9(5) . . ?
C155 C156 C151 119.8(5) . . ?
C162 C161 C166 118.6(3) . . ?
C162 C161 P8 125.2(3) . . ?
C166 C161 P8 116.2(3) . . ?
C161 C162 C163 119.7(4) . . ?
C164 C163 C162 120.1(4) . . ?
C165 C164 C163 121.1(4) . . ?
C164 C165 C166 120.5(4) . . ?
C165 C166 C161 120.0(4) . . ?
C207 C201 C202 110.2(11) . . ?
C207 C201 C206 129.8(11) . . ?
C202 C201 C206 120.0 . . ?
C203 C202 C201 120.0 . . ?
C202 C203 C204 120.0 . . ?
C205 C204 C203 120.0 . . ?
C204 C205 C206 120.0 . . ?
C205 C206 C201 120.0 . . ?
C306 C301 C302 120.4(8) . . ?
C306 C301 C307 115.9(8) . . ?
C302 C301 C307 123.5(8) . . ?
C301 C302 C303 117.1(8) . . ?
C304 C303 C302 113.5(9) . . ?
C305 C304 C303 129.2(10) . . ?
C304 C305 C306 117.9(8) . . ?
C305 C306 C301 121.8(7) . . ?

loop_
_geom_bond_atom_site_label_1
_geom_bond_atom_site_label_2
_geom_bond_distance
_geom_bond_site_symmetry_2
_geom_bond_publ_flag
P1 O1 1.485(3) . ?
P1 C11 1.812(4) . ?
P1 C21 1.813(4) . ?
P1 C1 1.831(4) . ?
P2 O2 1.482(3) . ?
P2 C41 1.811(4) . ?
P2 C31 1.825(4) . ?
P2 C2 1.848(3) . ?
P3 O3 1.480(3) . ?
P3 C51 1.805(4) . ?
P3 C61 1.814(4) . ?
P3 C3 1.819(3) . ?
P4 O4 1.481(3) . ?
P4 C71 1.808(4) . ?
P4 C81 1.810(4) . ?
P4 C4 1.812(3) . ?
C1 C2 1.561(5) . ?
C1 C4 1.587(5) . ?
C2 C3 1.561(5) . ?
C3 C4 1.558(5) . ?
C11 C12 1.370(6) . ?
C11 C16 1.397(6) . ?
C12 C13 1.384(6) . ?
C13 C14 1.372(8) . ?
C14 C15 1.354(8) . ?
C15 C16 1.387(7) . ?
C21 C26 1.365(7) . ?
C21 C22 1.373(6) . ?
C22 C23 1.397(8) . ?
C23 C24 1.352(9) . ?
C24 C25 1.340(8) . ?
C25 C26 1.383(7) . ?
C31 C32 1.367(7) . ?
C31 C36 1.378(7) . ?
C32 C33 1.398(8) . ?
C33 C34 1.333(11) . ?
C34 C35 1.375(12) . ?
C35 C36 1.374(8) . ?
C41 C46 1.373(6) . ?
C41 C42 1.388(6) . ?
C42 C43 1.371(7) . ?
C43 C44 1.349(8) . ?
C44 C45 1.363(8) . ?
C45 C46 1.417(7) . ?
C51 C56 1.377(6) . ?
C51 C52 1.393(6) . ?
C52 C53 1.374(7) . ?
C53 C54 1.419(9) . ?
C54 C55 1.335(9) . ?
C55 C56 1.389(7) . ?
C61 C62 1.385(6) . ?
C61 C66 1.389(6) . ?
C62 C63 1.379(6) . ?
C63 C64 1.385(8) . ?
C64 C65 1.370(7) . ?
C65 C66 1.379(6) . ?
C71 C72 1.373(6) . ?
C71 C76 1.390(5) . ?
C72 C73 1.385(6) . ?
C73 C74 1.388(7) . ?
C74 C75 1.354(7) . ?
C75 C76 1.370(6) . ?
C81 C82 1.385(6) . ?
C81 C86 1.394(5) . ?
C82 C83 1.389(6) . ?
C83 C84 1.384(7) . ?
C84 C85 1.362(7) . ?
C85 C86 1.389(6) . ?
P5 O5 1.496(3) . ?
P5 C101 1.803(4) . ?
P5 C91 1.810(4) . ?
P5 C5 1.838(4) . ?
P6 O6 1.478(3) . ?
P6 C111 1.818(4) . ?
P6 C121 1.820(4) . ?
P6 C6 1.824(3) . ?
P7 O7 1.482(3) . ?
P7 C141 1.817(4) . ?
P7 C131 1.820(4) . ?
P7 C7 1.821(4) . ?
P8 O8 1.479(3) . ?
P8 C151 1.807(4) . ?
P8 C161 1.820(4) . ?
P8 C8 1.836(3) . ?
C5 C6 1.572(5) . ?
C5 C8 1.581(5) . ?
C6 C7 1.561(5) . ?
C7 C8 1.563(5) . ?
C91 C92 1.361(6) . ?
C91 C96 1.394(6) . ?
C92 C93 1.404(7) . ?
C93 C94 1.332(8) . ?
C94 C95 1.337(8) . ?
C95 C96 1.395(7) . ?
C101 C106 1.367(6) . ?
C101 C102 1.393(6) . ?
C102 C103 1.376(7) . ?
C103 C104 1.334(8) . ?
C104 C105 1.382(8) . ?
C105 C106 1.401(7) . ?
C111 C116 1.372(6) . ?
C111 C112 1.401(6) . ?
C112 C113 1.372(6) . ?
C113 C114 1.362(7) . ?
C114 C115 1.337(7) . ?
C115 C116 1.402(6) . ?
C121 C122 1.378(6) . ?
C121 C126 1.379(5) . ?
C122 C123 1.380(6) . ?
C123 C124 1.367(7) . ?
C124 C125 1.355(8) . ?
C125 C126 1.378(6) . ?
C131 C132 1.388(6) . ?
C131 C136 1.392(6) . ?
C132 C133 1.407(8) . ?
C133 C134 1.377(9) . ?
C134 C135 1.352(8) . ?
C135 C136 1.370(6) . ?
C141 C142 1.376(7) . ?
C141 C146 1.380(6) . ?
C142 C143 1.384(7) . ?
C143 C144 1.319(9) . ?
C144 C145 1.379(9) . ?
C145 C146 1.388(8) . ?
C151 C156 1.383(6) . ?
C151 C152 1.394(6) . ?
C152 C153 1.378(6) . ?
C153 C154 1.381(8) . ?
C154 C155 1.377(9) . ?
C155 C156 1.378(7) . ?
C161 C162 1.384(5) . ?
C161 C166 1.399(5) . ?
C162 C163 1.390(6) . ?
C163 C164 1.355(7) . ?
C164 C165 1.346(7) . ?
C165 C166 1.373(6) . ?
C201 C207 1.229(13) . ?
C201 C202 1.3900 . ?
C201 C206 1.3900 . ?
C202 C203 1.3900 . ?
C203 C204 1.3900 . ?
C204 C205 1.3900 . ?
C205 C206 1.3900 . ?
C301 C306 1.370(8) . ?
C301 C302 1.382(10) . ?
C301 C307 1.461(12) . ?
C302 C303 1.493(13) . ?
C303 C304 1.319(13) . ?
C304 C305 1.309(10) . ?
C305 C306 1.315(9) . ?

loop_
_geom_torsion_atom_site_label_1
_geom_torsion_atom_site_label_2
_geom_torsion_atom_site_label_3
_geom_torsion_atom_site_label_4
_geom_torsion
_geom_torsion_site_symmetry_1
_geom_torsion_site_symmetry_2
_geom_torsion_site_symmetry_3
_geom_torsion_site_symmetry_4
_geom_torsion_publ_flag
O1 P1 C1 C2 -49.3(3) . . . . ?
C11 P1 C1 C2 -177.0(2) . . . . ?
C21 P1 C1 C2 71.1(3) . . . . ?
O1 P1 C1 C4 46.5(3) . . . . ?
C11 P1 C1 C4 -81.3(3) . . . . ?
C21 P1 C1 C4 166.9(3) . . . . ?
C4 C1 C2 C3 -25.6(2) . . . . ?
P1 C1 C2 C3 92.4(2) . . . . ?
C4 C1 C2 P2 93.2(2) . . . . ?
P1 C1 C2 P2 -148.87(17) . . . . ?
O2 P2 C2 C1 -55.8(3) . . . . ?
C41 P2 C2 C1 178.1(2) . . . . ?
C31 P2 C2 C1 64.3(3) . . . . ?
O2 P2 C2 C3 41.6(3) . . . . ?
C41 P2 C2 C3 -84.6(3) . . . . ?
C31 P2 C2 C3 161.6(3) . . . . ?
C1 C2 C3 C4 26.0(2) . . . . ?
P2 C2 C3 C4 -84.0(3) . . . . ?
C1 C2 C3 P3 156.2(3) . . . . ?
P2 C2 C3 P3 46.2(4) . . . . ?
O3 P3 C3 C4 48.1(3) . . . . ?
C51 P3 C3 C4 173.7(3) . . . . ?
C61 P3 C3 C4 -77.6(3) . . . . ?
O3 P3 C3 C2 -64.7(3) . . . . ?
C51 P3 C3 C2 60.9(3) . . . . ?
C61 P3 C3 C2 169.6(3) . . . . ?
C2 C3 C4 C1 -25.6(2) . . . . ?
P3 C3 C4 C1 -155.3(3) . . . . ?
C2 C3 C4 P4 -154.0(3) . . . . ?
P3 C3 C4 P4 76.4(4) . . . . ?
C2 C1 C4 C3 25.6(2) . . . . ?
P1 C1 C4 C3 -83.3(3) . . . . ?
C2 C1 C4 P4 158.5(3) . . . . ?
P1 C1 C4 P4 49.6(4) . . . . ?
O4 P4 C4 C3 54.1(4) . . . . ?
C71 P4 C4 C3 -72.6(3) . . . . ?
C81 P4 C4 C3 177.0(3) . . . . ?
O4 P4 C4 C1 -58.8(3) . . . . ?
C71 P4 C4 C1 174.5(3) . . . . ?
C81 P4 C4 C1 64.1(3) . . . . ?
O1 P1 C11 C12 -171.0(3) . . . . ?
C21 P1 C11 C12 68.1(4) . . . . ?
C1 P1 C11 C12 -43.7(4) . . . . ?
O1 P1 C11 C16 12.0(4) . . . . ?
C21 P1 C11 C16 -108.8(3) . . . . ?
C1 P1 C11 C16 139.4(3) . . . . ?
C16 C11 C12 C13 1.0(6) . . . . ?
P1 C11 C12 C13 -175.8(3) . . . . ?
C11 C12 C13 C14 -1.9(7) . . . . ?
C12 C13 C14 C15 0.7(8) . . . . ?
C13 C14 C15 C16 1.3(8) . . . . ?
C14 C15 C16 C11 -2.1(8) . . . . ?
C12 C11 C16 C15 0.9(6) . . . . ?
P1 C11 C16 C15 178.0(4) . . . . ?
O1 P1 C21 C26 -172.8(5) . . . . ?
C11 P1 C21 C26 -49.7(5) . . . . ?
C1 P1 C21 C26 64.9(5) . . . . ?
O1 P1 C21 C22 2.9(4) . . . . ?
C11 P1 C21 C22 126.0(4) . . . . ?
C1 P1 C21 C22 -119.3(4) . . . . ?
C26 C21 C22 C23 1.2(9) . . . . ?
P1 C21 C22 C23 -174.9(5) . . . . ?
C21 C22 C23 C24 1.5(10) . . . . ?
C22 C23 C24 C25 -4.1(10) . . . . ?
C23 C24 C25 C26 4.1(10) . . . . ?
C22 C21 C26 C25 -1.2(9) . . . . ?
P1 C21 C26 C25 174.6(5) . . . . ?
C24 C25 C26 C21 -1.5(11) . . . . ?
O2 P2 C31 C32 -171.5(4) . . . . ?
C41 P2 C31 C32 -47.7(5) . . . . ?
C2 P2 C31 C32 66.3(5) . . . . ?
O2 P2 C31 C36 6.3(4) . . . . ?
C41 P2 C31 C36 130.2(3) . . . . ?
C2 P2 C31 C36 -115.8(3) . . . . ?
C36 C31 C32 C33 -0.8(8) . . . . ?
P2 C31 C32 C33 177.0(5) . . . . ?
C31 C32 C33 C34 -0.7(10) . . . . ?
C32 C33 C34 C35 3.3(11) . . . . ?
C33 C34 C35 C36 -4.5(11) . . . . ?
C34 C35 C36 C31 3.2(9) . . . . ?
C32 C31 C36 C35 -0.5(7) . . . . ?
P2 C31 C36 C35 -178.5(4) . . . . ?
O2 P2 C41 C46 7.4(4) . . . . ?
C31 P2 C41 C46 -114.3(3) . . . . ?
C2 P2 C41 C46 133.5(3) . . . . ?
O2 P2 C41 C42 -175.2(4) . . . . ?
C31 P2 C41 C42 63.0(4) . . . . ?
C2 P2 C41 C42 -49.2(4) . . . . ?
C46 C41 C42 C43 1.0(7) . . . . ?
P2 C41 C42 C43 -176.3(4) . . . . ?
C41 C42 C43 C44 -0.8(9) . . . . ?
C42 C43 C44 C45 0.1(9) . . . . ?
C43 C44 C45 C46 0.3(9) . . . . ?
C42 C41 C46 C45 -0.5(6) . . . . ?
P2 C41 C46 C45 176.9(3) . . . . ?
C44 C45 C46 C41 -0.1(7) . . . . ?
O3 P3 C51 C56 -11.3(4) . . . . ?
C61 P3 C51 C56 110.1(4) . . . . ?
C3 P3 C51 C56 -140.2(3) . . . . ?
O3 P3 C51 C52 170.2(4) . . . . ?
C61 P3 C51 C52 -68.4(4) . . . . ?
C3 P3 C51 C52 41.3(4) . . . . ?
C56 C51 C52 C53 -3.5(7) . . . . ?
P3 C51 C52 C53 175.0(5) . . . . ?
C51 C52 C53 C54 0.8(9) . . . . ?
C52 C53 C54 C55 2.4(10) . . . . ?
C53 C54 C55 C56 -2.9(10) . . . . ?
C52 C51 C56 C55 3.0(7) . . . . ?
P3 C51 C56 C55 -175.5(4) . . . . ?
C54 C55 C56 C51 0.2(9) . . . . ?
O3 P3 C61 C62 20.7(4) . . . . ?
C51 P3 C61 C62 -101.5(3) . . . . ?
C3 P3 C61 C62 150.2(3) . . . . ?
O3 P3 C61 C66 -164.0(3) . . . . ?
C51 P3 C61 C66 73.9(4) . . . . ?
C3 P3 C61 C66 -34.4(4) . . . . ?
C66 C61 C62 C63 -0.4(6) . . . . ?
P3 C61 C62 C63 175.3(4) . . . . ?
C61 C62 C63 C64 -1.1(8) . . . . ?
C62 C63 C64 C65 2.6(8) . . . . ?
C63 C64 C65 C66 -2.7(8) . . . . ?
C64 C65 C66 C61 1.2(7) . . . . ?
C62 C61 C66 C65 0.3(6) . . . . ?
P3 C61 C66 C65 -175.0(3) . . . . ?
O4 P4 C71 C72 -169.6(4) . . . . ?
C81 P4 C71 C72 66.9(4) . . . . ?
C4 P4 C71 C72 -39.8(4) . . . . ?
O4 P4 C71 C76 11.2(4) . . . . ?
C81 P4 C71 C76 -112.3(3) . . . . ?
C4 P4 C71 C76 141.0(3) . . . . ?
C76 C71 C72 C73 2.2(7) . . . . ?
P4 C71 C72 C73 -177.0(4) . . . . ?
C71 C72 C73 C74 -0.6(9) . . . . ?
C72 C73 C74 C75 -1.4(9) . . . . ?
C73 C74 C75 C76 1.6(9) . . . . ?
C74 C75 C76 C71 0.0(8) . . . . ?
C72 C71 C76 C75 -2.0(7) . . . . ?
P4 C71 C76 C75 177.3(4) . . . . ?
O4 P4 C81 C82 161.6(3) . . . . ?
C71 P4 C81 C82 -75.7(4) . . . . ?
C4 P4 C81 C82 36.0(4) . . . . ?
O4 P4 C81 C86 -16.2(4) . . . . ?
C71 P4 C81 C86 106.5(3) . . . . ?
C4 P4 C81 C86 -141.8(3) . . . . ?
C86 C81 C82 C83 1.2(7) . . . . ?
P4 C81 C82 C83 -176.6(4) . . . . ?
C81 C82 C83 C84 -1.3(8) . . . . ?
C82 C83 C84 C85 1.4(8) . . . . ?
C83 C84 C85 C86 -1.3(7) . . . . ?
C84 C85 C86 C81 1.1(7) . . . . ?
C82 C81 C86 C85 -1.1(6) . . . . ?
P4 C81 C86 C85 176.9(3) . . . . ?
O5 P5 C5 C6 -40.8(3) . . . . ?
C101 P5 C5 C6 86.7(3) . . . . ?
C91 P5 C5 C6 -160.9(3) . . . . ?
O5 P5 C5 C8 55.0(3) . . . . ?
C101 P5 C5 C8 -177.5(2) . . . . ?
C91 P5 C5 C8 -65.2(3) . . . . ?
C8 C5 C6 C7 -26.5(2) . . . . ?
P5 C5 C6 C7 82.9(3) . . . . ?
C8 C5 C6 P6 -160.3(3) . . . . ?
P5 C5 C6 P6 -50.9(4) . . . . ?
O6 P6 C6 C7 -50.9(4) . . . . ?
C111 P6 C6 C7 -173.1(3) . . . . ?
C121 P6 C6 C7 76.5(3) . . . . ?
O6 P6 C6 C5 61.7(3) . . . . ?
C111 P6 C6 C5 -60.5(3) . . . . ?
C121 P6 C6 C5 -171.0(3) . . . . ?
C5 C6 C7 C8 26.8(2) . . . . ?
P6 C6 C7 C8 153.7(3) . . . . ?
C5 C6 C7 P7 157.6(3) . . . . ?
P6 C6 C7 P7 -75.4(4) . . . . ?
O7 P7 C7 C6 -51.4(4) . . . . ?
C141 P7 C7 C6 -176.6(3) . . . . ?
C131 P7 C7 C6 73.8(3) . . . . ?
O7 P7 C7 C8 62.3(4) . . . . ?
C141 P7 C7 C8 -63.0(3) . . . . ?
C131 P7 C7 C8 -172.5(3) . . . . ?
C6 C7 C8 C5 -26.6(2) . . . . ?
P7 C7 C8 C5 -157.2(3) . . . . ?
C6 C7 C8 P8 84.3(3) . . . . ?
P7 C7 C8 P8 -46.3(4) . . . . ?
C6 C5 C8 C7 26.4(2) . . . . ?
P5 C5 C8 C7 -90.7(2) . . . . ?
C6 C5 C8 P8 -91.0(2) . . . . ?
P5 C5 C8 P8 151.94(17) . . . . ?
O8 P8 C8 C7 -36.8(3) . . . . ?
C151 P8 C8 C7 90.0(3) . . . . ?
C161 P8 C8 C7 -156.8(3) . . . . ?
O8 P8 C8 C5 59.6(3) . . . . ?
C151 P8 C8 C5 -173.7(2) . . . . ?
C161 P8 C8 C5 -60.4(3) . . . . ?
O5 P5 C91 C92 10.5(4) . . . . ?
C101 P5 C91 C92 -111.9(4) . . . . ?
C5 P5 C91 C92 133.3(3) . . . . ?
O5 P5 C91 C96 -169.8(4) . . . . ?
C101 P5 C91 C96 67.8(4) . . . . ?
C5 P5 C91 C96 -47.0(4) . . . . ?
C96 C91 C92 C93 0.4(7) . . . . ?
P5 C91 C92 C93 -179.9(4) . . . . ?
C91 C92 C93 C94 0.0(9) . . . . ?
C92 C93 C94 C95 -0.3(10) . . . . ?
C93 C94 C95 C96 0.2(10) . . . . ?
C92 C91 C96 C95 -0.5(7) . . . . ?
P5 C91 C96 C95 179.8(4) . . . . ?
C94 C95 C96 C91 0.2(9) . . . . ?
O5 P5 C101 C106 177.6(3) . . . . ?
C91 P5 C101 C106 -62.5(4) . . . . ?
C5 P5 C101 C106 50.0(4) . . . . ?
O5 P5 C101 C102 -5.9(4) . . . . ?
C91 P5 C101 C102 114.0(3) . . . . ?
C5 P5 C101 C102 -133.5(3) . . . . ?
C106 C101 C102 C103 1.2(6) . . . . ?
P5 C101 C102 C103 -175.5(4) . . . . ?
C101 C102 C103 C104 -0.5(8) . . . . ?
C102 C103 C104 C105 -1.1(8) . . . . ?
C103 C104 C105 C106 1.9(8) . . . . ?
C102 C101 C106 C105 -0.3(6) . . . . ?
P5 C101 C106 C105 176.1(3) . . . . ?
C104 C105 C106 C101 -1.2(7) . . . . ?
O6 P6 C111 C116 14.5(4) . . . . ?
C121 P6 C111 C116 -107.7(3) . . . . ?
C6 P6 C111 C116 140.8(3) . . . . ?
O6 P6 C111 C112 -162.6(3) . . . . ?
C121 P6 C111 C112 75.2(4) . . . . ?
C6 P6 C111 C112 -36.4(4) . . . . ?
C116 C111 C112 C113 -1.4(7) . . . . ?
P6 C111 C112 C113 175.8(4) . . . . ?
C111 C112 C113 C114 1.4(8) . . . . ?
C112 C113 C114 C115 -0.5(9) . . . . ?
C113 C114 C115 C116 -0.3(8) . . . . ?
C112 C111 C116 C115 0.6(6) . . . . ?
P6 C111 C116 C115 -176.7(3) . . . . ?
C114 C115 C116 C111 0.3(7) . . . . ?
O6 P6 C121 C122 167.8(4) . . . . ?
C111 P6 C121 C122 -69.4(4) . . . . ?
C6 P6 C121 C122 36.6(4) . . . . ?
O6 P6 C121 C126 -16.7(4) . . . . ?
C111 P6 C121 C126 106.2(3) . . . . ?
C6 P6 C121 C126 -147.9(3) . . . . ?
C126 C121 C122 C123 0.4(7) . . . . ?
P6 C121 C122 C123 175.9(4) . . . . ?
C121 C122 C123 C124 -1.3(8) . . . . ?
C122 C123 C124 C125 1.1(9) . . . . ?
C123 C124 C125 C126 -0.1(9) . . . . ?
C124 C125 C126 C121 -0.7(8) . . . . ?
C122 C121 C126 C125 0.6(7) . . . . ?
P6 C121 C126 C125 -175.3(4) . . . . ?
O7 P7 C131 C132 -21.5(4) . . . . ?
C141 P7 C131 C132 101.9(4) . . . . ?
C7 P7 C131 C132 -150.4(3) . . . . ?
O7 P7 C131 C136 158.4(3) . . . . ?
C141 P7 C131 C136 -78.2(4) . . . . ?
C7 P7 C131 C136 29.4(4) . . . . ?
C136 C131 C132 C133 1.9(7) . . . . ?
P7 C131 C132 C133 -178.2(4) . . . . ?
C131 C132 C133 C134 -2.8(8) . . . . ?
C132 C133 C134 C135 3.0(9) . . . . ?
C133 C134 C135 C136 -2.3(8) . . . . ?
C134 C135 C136 C131 1.4(7) . . . . ?
C132 C131 C136 C135 -1.3(6) . . . . ?
P7 C131 C136 C135 178.9(3) . . . . ?
O7 P7 C141 C142 -176.5(4) . . . . ?
C131 P7 C141 C142 60.1(4) . . . . ?
C7 P7 C141 C142 -47.5(4) . . . . ?
O7 P7 C141 C146 5.3(4) . . . . ?
C131 P7 C141 C146 -118.1(4) . . . . ?
C7 P7 C141 C146 134.4(4) . . . . ?
C146 C141 C142 C143 1.2(8) . . . . ?
P7 C141 C142 C143 -176.9(5) . . . . ?
C141 C142 C143 C144 -0.1(11) . . . . ?
C142 C143 C144 C145 -0.6(12) . . . . ?
C143 C144 C145 C146 0.2(11) . . . . ?
C142 C141 C146 C145 -1.6(8) . . . . ?
P7 C141 C146 C145 176.6(4) . . . . ?
C144 C145 C146 C141 0.9(9) . . . . ?
O8 P8 C151 C156 -10.8(4) . . . . ?
C161 P8 C151 C156 110.5(3) . . . . ?
C8 P8 C151 C156 -137.5(3) . . . . ?
O8 P8 C151 C152 172.2(3) . . . . ?
C161 P8 C151 C152 -66.4(4) . . . . ?
C8 P8 C151 C152 45.5(4) . . . . ?
C156 C151 C152 C153 -1.4(7) . . . . ?
P8 C151 C152 C153 175.6(4) . . . . ?
C151 C152 C153 C154 0.2(8) . . . . ?
C152 C153 C154 C155 1.4(9) . . . . ?
C153 C154 C155 C156 -1.7(9) . . . . ?
C154 C155 C156 C151 0.5(8) . . . . ?
C152 C151 C156 C155 1.0(7) . . . . ?
P8 C151 C156 C155 -176.1(4) . . . . ?
O8 P8 C161 C162 166.5(3) . . . . ?
C151 P8 C161 C162 42.3(4) . . . . ?
C8 P8 C161 C162 -70.6(4) . . . . ?
O8 P8 C161 C166 -13.4(3) . . . . ?
C151 P8 C161 C166 -137.6(3) . . . . ?
C8 P8 C161 C166 109.5(3) . . . . ?
C166 C161 C162 C163 2.4(6) . . . . ?
P8 C161 C162 C163 -177.5(3) . . . . ?
C161 C162 C163 C164 -2.7(7) . . . . ?
C162 C163 C164 C165 1.6(8) . . . . ?
C163 C164 C165 C166 -0.2(7) . . . . ?
C164 C165 C166 C161 -0.1(6) . . . . ?
C162 C161 C166 C165 -1.1(6) . . . . ?
P8 C161 C166 C165 178.8(3) . . . . ?
C207 C201 C202 C203 178.3(8) . . . . ?
C206 C201 C202 C203 0.0 . . . . ?
C201 C202 C203 C204 0.0 . . . . ?
C202 C203 C204 C205 0.0 . . . . ?
C203 C204 C205 C206 0.0 . . . . ?
C204 C205 C206 C201 0.0 . . . . ?
C207 C201 C206 C205 -177.9(9) . . . . ?
C202 C201 C206 C205 0.0 . . . . ?
C306 C301 C302 C303 3.5(9) . . . . ?
C307 C301 C302 C303 178.7(8) . . . . ?
C301 C302 C303 C304 -1.8(10) . . . . ?
C302 C303 C304 C305 0.3(12) . . . . ?
C303 C304 C305 C306 -0.4(12) . . . . ?
C304 C305 C306 C301 2.1(9) . . . . ?
C302 C301 C306 C305 -3.8(9) . . . . ?
C307 C301 C306 C305 -179.3(7) . . . . ?
